data_7239106
loop_
_publ_author_name
'Panja, Sumit Kumar'
'Saha, Satyen'

_publ_section_title
;
 Recyclable, magnetic ionic liquid bmim[FeCl4]-catalyzed, multicomponent,
 solvent-free, green synthesis of quinazolines
;
_journal_issue 34
_journal_name_full 'RSC Advances'
_journal_page_first 14495
_journal_paper_doi 10.1039/c3ra42039f
_journal_volume 3
_journal_year 2013
_chemical_formula_moiety 'C20 H12 N4 O4'
_chemical_formula_sum 'C20 H12 N4 O4'
_chemical_formula_weight 372.34
_chemical_name_common 6-nitro-2-(2-nitro-phenyl)-4-phenyl-quinazoline
_space_group_IT_number 14
_space_group_name_Hall '-P 2yn'
_space_group_name_H-M_alt 'P 1 21/n 1'
_symmetry_cell_setting monoclinic
_symmetry_space_group_name_Hall '-P 2yn'
_symmetry_space_group_name_H-M 'P 1 21/n 1'
_atom_sites_solution_hydrogens geom
_atom_sites_solution_primary direct
_atom_sites_solution_secondary difmap
_audit_creation_method SHELXL-97
_cell_angle_alpha 90.00
_cell_angle_beta 96.129(4)
_cell_angle_gamma 90.00
_cell_formula_units_Z 4
_cell_length_a 10.7619(5)
_cell_length_b 7.9318(4)
_cell_length_c 19.9964(10)
_cell_measurement_reflns_used '\w scans'
_cell_measurement_temperature 298
_cell_measurement_theta_max 28.9717
_cell_measurement_theta_min 3.2880
_cell_volume 1697.16(14)
_computing_cell_refinement
;
CrysAlisPro, Agilent Technologies,
Version 1.171.34.49 (release 20-01-2011 CrysAlis171 .NET)
(compiled Jan 20 2011,15:58:25)
;
_computing_data_collection
;
CrysAlisPro, Agilent Technologies,
Version 1.171.34.49 (release 20-01-2011 CrysAlis171 .NET)
(compiled Jan 20 2011,15:58:25)
;
_computing_data_reduction
;
CrysAlisPro, Agilent Technologies,
Version 1.171.34.49 (release 20-01-2011 CrysAlis171 .NET)
(compiled Jan 20 2011,15:58:25)
;
_computing_molecular_graphics 'Ortep-3 for Windows (Farrugia, 1999)'
_computing_structure_refinement 'SHELXL-97 (Sheldrick, 1997)'
_computing_structure_solution 'SHELXS-97 (Sheldrick, 1997)'
_diffrn_ambient_temperature 298
_diffrn_detector_area_resol_mean 16.0938
_diffrn_measured_fraction_theta_full 0.998
_diffrn_measured_fraction_theta_max 0.853
_diffrn_measurement_device_type 'Xcalibur, Eos'
_diffrn_measurement_method '\w scans'
_diffrn_radiation_monochromator graphite
_diffrn_radiation_source 'fine-focus sealed tube'
_diffrn_radiation_type MoK\a
_diffrn_radiation_wavelength 0.71073
_diffrn_reflns_av_R_equivalents 0.0186
_diffrn_reflns_av_sigmaI/netI 0.0776
_diffrn_reflns_limit_h_max 14
_diffrn_reflns_limit_h_min -11
_diffrn_reflns_limit_k_max 10
_diffrn_reflns_limit_k_min -6
_diffrn_reflns_limit_l_max 27
_diffrn_reflns_limit_l_min -23
_diffrn_reflns_number 7709
_diffrn_reflns_theta_full 25.00
_diffrn_reflns_theta_max 29.04
_diffrn_reflns_theta_min 3.29
_diffrn_standards_interval_count 0.0186
_diffrn_standards_number 8080
_exptl_absorpt_coefficient_mu 0.105
_exptl_absorpt_correction_T_max 0.979
_exptl_absorpt_correction_T_min 0.939
_exptl_absorpt_correction_type multi-scan
_exptl_absorpt_process_details
;
CrysAlisPro, Agilent Technologies,
Version 1.171.34.49 (release 20-01-2011 CrysAlis171 .NET)
(compiled Jan 20 2011,15:58:25)
Empirical absorption correction using spherical harmonics,
implemented in SCALE3 ABSPACK scaling algorithm.
;
_exptl_crystal_colour brown
_exptl_crystal_density_diffrn 1.457
_exptl_crystal_density_method 'not measured'
_exptl_crystal_description rectangular
_exptl_crystal_F_000 768
_exptl_crystal_size_max 0.6
_exptl_crystal_size_mid 0.6
_exptl_crystal_size_min 0.2
_refine_diff_density_max 0.329
_refine_diff_density_min -0.246
_refine_diff_density_rms 0.036
_refine_ls_extinction_method none
_refine_ls_goodness_of_fit_ref 1.008
_refine_ls_hydrogen_treatment riding
_refine_ls_matrix_type full
_refine_ls_number_parameters 253
_refine_ls_number_reflns 3873
_refine_ls_number_restraints 0
_refine_ls_restrained_S_all 1.008
_refine_ls_R_factor_all 0.0839
_refine_ls_R_factor_gt 0.0520
_refine_ls_shift/su_max 0.000
_refine_ls_shift/su_mean 0.000
_refine_ls_structure_factor_coef Fsqd
_refine_ls_weighting_details 'calc w=1/[\s^2^(Fo^2^)+(0.0426P)^2^+0.6252P] where P=(Fo^2^+2Fc^2^)/3'
_refine_ls_weighting_scheme calc
_refine_ls_wR_factor_gt 0.1095
_refine_ls_wR_factor_ref 0.1273
_reflns_number_gt 2613
_reflns_number_total 3873
_reflns_threshold_expression >2sigma(I)
_cod_data_source_file c3ra42039f.txt
_cod_data_source_block ss-69
_cod_original_sg_symbol_H-M 'P 21/n '
_cod_database_code 7239106

loop_
_symmetry_equiv_pos_as_xyz
'x, y, z'
'-x+1/2, y+1/2, -z+1/2'
'-x, -y, -z'
'x-1/2, -y-1/2, z-1/2'

loop_
_atom_site_label
_atom_site_type_symbol
_atom_site_fract_x
_atom_site_fract_y
_atom_site_fract_z
_atom_site_U_iso_or_equiv
_atom_site_adp_type
_atom_site_occupancy
_atom_site_symmetry_multiplicity
_atom_site_calc_flag
_atom_site_refinement_flags
N3 N 0.74004(13) 0.2706(2) 0.13151(8) 0.0414(4) Uani 1 1 d .
N4 N 0.55772(14) 0.2824(2) 0.05159(8) 0.0452(4) Uani 1 1 d .
C7 C 0.67965(16) 0.3383(2) 0.17913(9) 0.0384(4) Uani 1 1 d .
C1 C 0.55319(16) 0.3948(2) 0.16460(9) 0.0393(4) Uani 1 1 d .
C2 C 0.49523(16) 0.3600(2) 0.09917(10) 0.0417(4) Uani 1 1 d .
C14 C 0.67604(17) 0.2507(2) 0.06941(9) 0.0404(4) Uani 1 1 d .
N2 N 0.92227(17) 0.3814(2) 0.04988(9) 0.0538(5) Uani 1 1 d .
C8 C 0.75208(17) 0.3507(2) 0.24637(9) 0.0400(4) Uani 1 1 d .
C6 C 0.48690(17) 0.4877(2) 0.20939(10) 0.0435(5) Uani 1 1 d .
H009 H 0.5242 0.5166 0.2520 0.052 Uiso 1 1 calc R
C15 C 0.74978(17) 0.1832(2) 0.01672(9) 0.0408(4) Uani 1 1 d .
C5 C 0.36700(18) 0.5342(3) 0.18885(11) 0.0479(5) Uani 1 1 d .
C20 C 0.70313(19) 0.0571(3) -0.02729(10) 0.0500(5) Uani 1 1 d .
H012 H 0.6239 0.0135 -0.0236 0.060 Uiso 1 1 calc R
O4 O 0.85692(16) 0.5059(2) 0.05503(9) 0.0708(5) Uani 1 1 d .
C016 C 0.86931(18) 0.2406(2) 0.00882(10) 0.0435(5) Uani 1 1 d .
C13 C 0.87674(17) 0.3996(3) 0.25077(10) 0.0465(5) Uani 1 1 d .
H015 H 0.9123 0.4287 0.2120 0.056 Uiso 1 1 calc R
C4 C 0.30700(19) 0.4969(3) 0.12531(12) 0.0558(6) Uani 1 1 d .
H016 H 0.2247 0.5300 0.1134 0.067 Uiso 1 1 calc R
C3 C 0.37060(18) 0.4116(3) 0.08114(11) 0.0544(5) Uani 1 1 d .
H017 H 0.3317 0.3868 0.0385 0.065 Uiso 1 1 calc R
C9 C 0.70099(19) 0.3058(3) 0.30506(10) 0.0481(5) Uani 1 1 d .
H018 H 0.6175 0.2739 0.3030 0.058 Uiso 1 1 calc R
C17 C 0.93988(19) 0.1791(3) -0.03916(11) 0.0545(5) Uani 1 1 d .
H019 H 1.0201 0.2199 -0.0423 0.065 Uiso 1 1 calc R
O1 O 0.35355(17) 0.6858(3) 0.28672(9) 0.0852(6) Uani 1 1 d .
N1 N 0.29753(19) 0.6322(3) 0.23505(11) 0.0649(5) Uani 1 1 d .
C19 C 0.7716(2) -0.0048(3) -0.07620(11) 0.0573(6) Uani 1 1 d .
H022 H 0.7379 -0.0884 -0.1053 0.069 Uiso 1 1 calc R
C12 C 0.94809(19) 0.4054(3) 0.31235(11) 0.0566(6) Uani 1 1 d .
H023 H 1.0306 0.4417 0.3151 0.068 Uiso 1 1 calc R
O3 O 1.02915(15) 0.3705(3) 0.07461(10) 0.0866(6) Uani 1 1 d .
C11 C 0.8969(2) 0.3570(3) 0.36998(12) 0.0617(6) Uani 1 1 d .
H025 H 0.9457 0.3575 0.4113 0.074 Uiso 1 1 calc R
C10 C 0.7736(2) 0.3083(3) 0.36611(11) 0.0574(6) Uani 1 1 d .
H026 H 0.7391 0.2770 0.4050 0.069 Uiso 1 1 calc R
C18 C 0.8897(2) 0.0562(3) -0.08240(11) 0.0584(6) Uani 1 1 d .
H027 H 0.9352 0.0144 -0.1157 0.070 Uiso 1 1 calc R
O2 O 0.18744(18) 0.6566(4) 0.21953(12) 0.1237(9) Uani 1 1 d .

loop_
_atom_site_aniso_label
_atom_site_aniso_U_11
_atom_site_aniso_U_22
_atom_site_aniso_U_33
_atom_site_aniso_U_23
_atom_site_aniso_U_13
_atom_site_aniso_U_12
N3 0.0396(8) 0.0458(9) 0.0384(9) 0.0001(7) 0.0021(7) -0.0042(7)
N4 0.0416(9) 0.0515(10) 0.0417(9) -0.0003(8) 0.0009(7) -0.0047(8)
C7 0.0397(9) 0.0367(10) 0.0388(10) 0.0042(8) 0.0041(8) -0.0055(8)
C1 0.0385(9) 0.0384(10) 0.0412(10) 0.0054(8) 0.0051(8) -0.0071(8)
C2 0.0371(9) 0.0437(11) 0.0444(11) 0.0041(9) 0.0041(8) -0.0054(9)
C14 0.0407(10) 0.0414(11) 0.0391(10) 0.0016(8) 0.0040(8) -0.0059(8)
N2 0.0513(10) 0.0571(12) 0.0547(11) -0.0050(9) 0.0133(8) -0.0131(10)
C8 0.0439(10) 0.0353(10) 0.0401(10) 0.0002(8) 0.0006(8) 0.0016(8)
C6 0.0463(11) 0.0423(11) 0.0427(11) 0.0054(9) 0.0080(9) -0.0030(9)
C15 0.0421(10) 0.0437(11) 0.0360(10) 0.0030(8) 0.0013(8) -0.0017(9)
C5 0.0457(11) 0.0453(12) 0.0547(13) 0.0079(10) 0.0152(9) 0.0009(9)
C20 0.0499(11) 0.0563(13) 0.0432(11) -0.0026(10) 0.0018(9) -0.0115(10)
O4 0.0857(12) 0.0464(9) 0.0826(12) -0.0083(8) 0.0190(9) -0.0050(9)
C016 0.0473(11) 0.0417(11) 0.0413(11) -0.0007(8) 0.0036(8) -0.0037(9)
C13 0.0455(11) 0.0446(12) 0.0492(12) -0.0035(9) 0.0036(9) 0.0014(9)
C4 0.0377(10) 0.0610(14) 0.0685(15) 0.0027(12) 0.0041(10) 0.0015(10)
C3 0.0420(11) 0.0637(14) 0.0555(13) 0.0008(11) -0.0048(9) -0.0030(10)
C9 0.0543(12) 0.0452(12) 0.0446(11) 0.0004(9) 0.0039(9) -0.0033(10)
C17 0.0488(12) 0.0581(14) 0.0585(14) -0.0031(11) 0.0144(10) -0.0058(10)
O1 0.0897(13) 0.1080(16) 0.0609(11) -0.0056(11) 0.0223(10) 0.0232(12)
N1 0.0606(12) 0.0691(14) 0.0676(14) 0.0058(11) 0.0189(10) 0.0159(11)
C19 0.0711(15) 0.0561(14) 0.0442(12) -0.0081(10) 0.0042(10) -0.0084(12)
C12 0.0450(11) 0.0590(14) 0.0630(15) -0.0155(11) -0.0065(10) 0.0032(10)
O3 0.0512(10) 0.1037(15) 0.1020(15) -0.0352(12) -0.0059(9) -0.0129(10)
C11 0.0722(15) 0.0630(15) 0.0462(13) -0.0120(11) -0.0115(11) 0.0120(13)
C10 0.0770(16) 0.0545(13) 0.0404(12) -0.0003(10) 0.0046(10) 0.0012(12)
C18 0.0683(14) 0.0593(14) 0.0500(13) -0.0082(11) 0.0169(11) -0.0015(12)
O2 0.0694(13) 0.167(2) 0.134(2) -0.0437(17) 0.0109(12) 0.0480(15)

loop_
_atom_type_symbol
_atom_type_description
_atom_type_scat_dispersion_real
_atom_type_scat_dispersion_imag
_atom_type_scat_source
C C 0.0033 0.0016 'International Tables Vol C Tables 4.2.6.8 and 6.1.1.4'
H H 0.0000 0.0000 'International Tables Vol C Tables 4.2.6.8 and 6.1.1.4'
N N 0.0061 0.0033 'International Tables Vol C Tables 4.2.6.8 and 6.1.1.4'
O O 0.0106 0.0060 'International Tables Vol C Tables 4.2.6.8 and 6.1.1.4'

loop_
_geom_angle_atom_site_label_1
_geom_angle_atom_site_label_2
_geom_angle_atom_site_label_3
_geom_angle
C7 N3 C14 117.62(16)
C14 N4 C2 115.66(16)
N3 C7 C1 120.68(16)
N3 C7 C8 115.37(16)
C1 C7 C8 123.96(17)
C6 C1 C2 119.09(17)
C6 C1 C7 124.65(17)
C2 C1 C7 116.19(17)
N4 C2 C3 118.48(17)
N4 C2 C1 121.99(16)
C3 C2 C1 119.49(18)
N4 C14 N3 127.40(17)
N4 C14 C15 117.00(16)
N3 C14 C15 115.59(16)
O3 N2 O4 123.8(2)
O3 N2 C016 118.13(19)
O4 N2 C016 118.03(17)
C13 C8 C9 118.86(18)
C13 C8 C7 119.07(17)
C9 C8 C7 121.97(17)
C5 C6 C1 118.47(19)
C5 C6 H009 120.8
C1 C6 H009 120.8
C016 C15 C20 116.10(17)
C016 C15 C14 122.27(17)
C20 C15 C14 121.63(17)
C6 C5 C4 123.29(19)
C6 C5 N1 118.82(19)
C4 C5 N1 117.88(19)
C19 C20 C15 121.45(19)
C19 C20 H012 119.3
C15 C20 H012 119.3
C17 C016 C15 123.38(18)
C17 C016 N2 116.79(17)
C15 C016 N2 119.71(17)
C12 C13 C8 120.4(2)
C12 C13 H015 119.8
C8 C13 H015 119.8
C3 C4 C5 118.89(19)
C3 C4 H016 120.6
C5 C4 H016 120.6
C4 C3 C2 120.7(2)
C4 C3 H017 119.6
C2 C3 H017 119.6
C10 C9 C8 120.3(2)
C10 C9 H018 119.9
C8 C9 H018 119.9
C18 C17 C016 118.75(19)
C18 C17 H019 120.6
C016 C17 H019 120.6
O2 N1 O1 123.1(2)
O2 N1 C5 118.3(2)
O1 N1 C5 118.64(19)
C20 C19 C18 120.5(2)
C20 C19 H022 119.7
C18 C19 H022 119.7
C13 C12 C11 120.0(2)
C13 C12 H023 120.0
C11 C12 H023 120.0
C10 C11 C12 119.9(2)
C10 C11 H025 120.1
C12 C11 H025 120.1
C11 C10 C9 120.4(2)
C11 C10 H026 119.8
C9 C10 H026 119.8
C17 C18 C19 119.8(2)
C17 C18 H027 120.1
C19 C18 H027 120.1

loop_
_geom_bond_atom_site_label_1
_geom_bond_atom_site_label_2
_geom_bond_distance
N3 C7 1.322(2)
N3 C14 1.363(2)
N4 C14 1.310(2)
N4 C2 1.368(2)
C7 C1 1.433(2)
C7 C8 1.484(2)
C1 C6 1.411(3)
C1 C2 1.415(3)
C2 C3 1.412(3)
C14 C15 1.485(3)
N2 O3 1.206(2)
N2 O4 1.223(2)
N2 C016 1.466(3)
C8 C13 1.390(3)
C8 C9 1.394(3)
C6 C5 1.362(3)
C6 H009 0.9300
C15 C016 1.389(3)
C15 C20 1.390(3)
C5 C4 1.394(3)
C5 N1 1.471(3)
C20 C19 1.376(3)
C20 H012 0.9300
C016 C17 1.375(3)
C13 C12 1.381(3)
C13 H015 0.9300
C4 C3 1.355(3)
C4 H016 0.9300
C3 H017 0.9300
C9 C10 1.378(3)
C9 H018 0.9300
C17 C18 1.375(3)
C17 H019 0.9300
O1 N1 1.216(3)
N1 O2 1.208(2)
C19 C18 1.377(3)
C19 H022 0.9300
C12 C11 1.384(3)
C12 H023 0.9300
C11 C10 1.375(3)
C11 H025 0.9300
C10 H026 0.9300
C18 H027 0.9300
